data_7107009
loop_
_publ_author_name
'Srinu Tothadi'
'Arijit Mukherjee'
'Gautam R. Desiraju'

_publ_section_title
;
 Shape and size mimicry in the design of ternary molecular solids: towards
 a robust strategy for crystal engineering
;
_journal_name_full Chem.Commun.
_journal_page_first 12080
_journal_paper_doi 10.1039/c1cc14567c
_journal_volume 47
_journal_year 2011
_chemical_formula_sum 'C21 H19 N2 O2 S'
_chemical_formula_weight 363.30
_chemical_name_systematic
;
?
;
_space_group_IT_number 14
_symmetry_cell_setting monoclinic
_symmetry_space_group_name_Hall '-P 2ybc'
_symmetry_space_group_name_H-M 'P 1 21/c 1'
_atom_sites_solution_hydrogens geom
_atom_sites_solution_primary direct
_atom_sites_solution_secondary difmap
_audit_creation_method SHELXL-97
_cell_angle_alpha 90.00
_cell_angle_beta 116.558(7)
_cell_angle_gamma 90.00
_cell_formula_units_Z 4
_cell_length_a 9.3357(12)
_cell_length_b 12.3050(14)
_cell_length_c 17.910(2)
_cell_measurement_reflns_used 4892
_cell_measurement_temperature 150(2)
_cell_measurement_theta_max 27.5
_cell_measurement_theta_min 2.1
_cell_volume 1840.3(4)
_computing_cell_refinement
;
CrystalClear-SM Expert 2.0 rc14 (Rigaku, 2009)
;
_computing_data_collection
;
CrystalClear-SM Expert 2.0 rc14 (Rigaku, 2009)
;
_computing_data_reduction
;
CrystalClear-SM Expert 2.0 rc14 (Rigaku, 2009)
;
_computing_structure_refinement 'SHELXL-97 (Sheldrick, 1997)'
_computing_structure_solution 'SHELXS-97 (Sheldrick, 1990)'
_diffrn_ambient_temperature 150(2)
_diffrn_measured_fraction_theta_full 0.997
_diffrn_measured_fraction_theta_max 0.997
_diffrn_measurement_device
;
XtaLABmini: Fixed Chi 2 circle
;
_diffrn_measurement_device_type
;
Rigaku Mercury375R (2x2 bin mode)
;
_diffrn_measurement_method 'profile data from \w-scans'
_diffrn_radiation_monochromator graphite
_diffrn_radiation_source 'fine-focus sealed tube'
_diffrn_radiation_type MoK\a
_diffrn_radiation_wavelength 0.71073
_diffrn_reflns_av_R_equivalents 0.0918
_diffrn_reflns_av_sigmaI/netI 0.0521
_diffrn_reflns_limit_h_max 12
_diffrn_reflns_limit_h_min -12
_diffrn_reflns_limit_k_max 15
_diffrn_reflns_limit_k_min -15
_diffrn_reflns_limit_l_max 23
_diffrn_reflns_limit_l_min -23
_diffrn_reflns_number 19129
_diffrn_reflns_theta_full 27.51
_diffrn_reflns_theta_max 27.51
_diffrn_reflns_theta_min 2.09
_exptl_absorpt_coefficient_mu 0.193
_exptl_absorpt_correction_T_max 0.9443
_exptl_absorpt_correction_T_min 0.9267
_exptl_absorpt_correction_type multi-scan
_exptl_absorpt_process_details 'Jacobson, R. (1998) Private communication'
_exptl_crystal_colour colourless
_exptl_crystal_density_diffrn 1.311
_exptl_crystal_density_method 'not measured'
_exptl_crystal_description needle
_exptl_crystal_F_000 764
_exptl_crystal_size_max 0.40
_exptl_crystal_size_mid 0.30
_exptl_crystal_size_min 0.30
_refine_diff_density_max 0.497
_refine_diff_density_min -0.494
_refine_diff_density_rms 0.061
_refine_ls_extinction_method none
_refine_ls_goodness_of_fit_ref 1.067
_refine_ls_hydrogen_treatment constr
_refine_ls_matrix_type full
_refine_ls_number_parameters 236
_refine_ls_number_reflns 4212
_refine_ls_number_restraints 0
_refine_ls_restrained_S_all 1.067
_refine_ls_R_factor_all 0.0644
_refine_ls_R_factor_gt 0.0579
_refine_ls_shift/su_max 0.003
_refine_ls_shift/su_mean 0.000
_refine_ls_structure_factor_coef Fsqd
_refine_ls_weighting_details 'calc w=1/[\s^2^(Fo^2^)+(0.0813P)^2^+1.1672P] where P=(Fo^2^+2Fc^2^)/3'
_refine_ls_weighting_scheme calc
_refine_ls_wR_factor_gt 0.1605
_refine_ls_wR_factor_ref 0.1682
_reflns_number_gt 3744
_reflns_number_total 4212
_reflns_threshold_expression >2\s(I)
_cod_data_source_file c1cc14567c.txt
_cod_data_source_block orcinol_44bp-btp-ipa
_cod_original_sg_symbol_H-M 'P 21/c'
_cod_database_code 7107009

loop_
_symmetry_equiv_pos_as_xyz
'x, y, z'
'-x, y+1/2, -z+1/2'
'-x, -y, -z'
'x, -y-1/2, z-1/2'

loop_
_atom_site_label
_atom_site_type_symbol
_atom_site_fract_x
_atom_site_fract_y
_atom_site_fract_z
_atom_site_U_iso_or_equiv
_atom_site_adp_type
_atom_site_occupancy
_atom_site_symmetry_multiplicity
_atom_site_calc_flag
_atom_site_refinement_flags
N1 N 0.5903(2) 0.57625(15) 0.37805(11) 0.0330(4) Uani 1 1 d .
N2 N 1.3880(2) 0.77528(15) 0.56838(12) 0.0345(4) Uani 1 1 d .
C12 C 1.1752(2) 0.68406(18) 0.45392(13) 0.0321(4) Uani 1 1 d .
H16 H 1.1386 0.6499 0.4010 0.038 Uiso 1 1 calc R
C13 C 0.9088(2) 0.65030(15) 0.45312(11) 0.0253(4) Uani 1 1 d .
C14 C 0.8208(2) 0.64425(18) 0.36662(12) 0.0313(4) Uani 1 1 d .
H12 H 0.8677 0.6654 0.3315 0.038 Uiso 1 1 calc R
C15 C 1.0744(2) 0.69314(16) 0.49256(12) 0.0259(4) Uani 1 1 d .
C16 C 1.1349(2) 0.74601(17) 0.56950(12) 0.0309(4) Uani 1 1 d .
H19 H 1.0703 0.7550 0.5977 0.037 Uiso 1 1 calc R
C17 C 0.6646(2) 0.60711(19) 0.33249(13) 0.0341(5) Uani 1 1 d .
H13 H 0.6066 0.6032 0.2734 0.041 Uiso 1 1 calc R
C18 C 1.3289(2) 0.72554(19) 0.49397(14) 0.0363(5) Uani 1 1 d .
H17 H 1.3964 0.7184 0.4672 0.044 Uiso 1 1 calc R
C19 C 0.6766(2) 0.58011(18) 0.46112(13) 0.0337(5) Uani 1 1 d .
H14 H 0.6269 0.5571 0.4946 0.040 Uiso 1 1 calc R
C20 C 0.8332(2) 0.61550(17) 0.50116(12) 0.0303(4) Uani 1 1 d .
H15 H 0.8889 0.6163 0.5604 0.036 Uiso 1 1 calc R
C21 C 1.2901(2) 0.78518(18) 0.60428(14) 0.0357(5) Uani 1 1 d .
H18 H 1.3293 0.8212 0.6566 0.043 Uiso 1 1 calc R
S1 S 0.81815(7) 0.96780(6) 0.54219(4) 0.0458(2) Uani 1 1 d .
C1 C 0.9187(2) 0.97849(16) 0.48207(12) 0.0283(4) Uani 1 1 d .
C2 C 0.8257(2) 0.94029(18) 0.39959(13) 0.0326(4) Uani 1 1 d .
H1 H 0.8596 0.9375 0.3569 0.039 Uiso 1 1 calc R
C3 C 0.6520(3) 0.9165(2) 0.46141(16) 0.0457(6) Uani 1 1 d .
H3 H 0.5569 0.8973 0.4651 0.055 Uiso 1 1 calc R
C4 C 0.6713(3) 0.9063(2) 0.39092(15) 0.0434(5) Uani 1 1 d .
H2 H 0.5896 0.8791 0.3401 0.052 Uiso 1 1 calc R
O1 O 0.70898(16) 0.81788(11) 0.65992(9) 0.0281(3) Uani 1 1 d .
H10 H 0.6105 0.8050 0.6333 0.042 Uiso 1 1 d R
O2 O 0.73675(16) 0.42834(11) 0.69229(9) 0.0320(3) Uani 1 1 d .
H8 H 0.6366 0.4348 0.6685 0.048 Uiso 1 1 d R
C5 C 0.7148(2) 0.62266(15) 0.67375(11) 0.0228(4) Uani 1 1 d .
H9 H 0.6014 0.6194 0.6511 0.027 Uiso 1 1 calc R
C6 C 0.9722(2) 0.53227(15) 0.73251(11) 0.0250(4) Uani 1 1 d .
H7 H 1.0334 0.4673 0.7489 0.030 Uiso 1 1 calc R
C7 C 0.9584(2) 0.72731(15) 0.71692(11) 0.0243(4) Uani 1 1 d .
H11 H 1.0103 0.7955 0.7232 0.029 Uiso 1 1 calc R
C8 C 0.8056(2) 0.52782(15) 0.69873(11) 0.0238(4) Uani 1 1 d .
C9 C 0.7914(2) 0.72205(14) 0.68230(11) 0.0226(4) Uani 1 1 d .
C10 C 1.0485(2) 0.63223(15) 0.74214(11) 0.0245(4) Uani 1 1 d .
C11 C 1.2293(2) 0.63646(18) 0.77928(14) 0.0331(4) Uani 1 1 d .
H4 H 1.2659 0.7110 0.7966 0.050 Uiso 1 1 calc R
H5 H 1.2634 0.6129 0.7374 0.050 Uiso 1 1 calc R
H6 H 1.2758 0.5881 0.8278 0.050 Uiso 1 1 calc R

loop_
_atom_site_aniso_label
_atom_site_aniso_U_11
_atom_site_aniso_U_22
_atom_site_aniso_U_33
_atom_site_aniso_U_23
_atom_site_aniso_U_13
_atom_site_aniso_U_12
N1 0.0254(8) 0.0365(10) 0.0339(9) -0.0014(7) 0.0103(7) -0.0056(7)
N2 0.0223(8) 0.0313(9) 0.0427(10) 0.0076(7) 0.0081(7) 0.0007(7)
C12 0.0251(9) 0.0377(11) 0.0344(10) -0.0005(8) 0.0141(8) -0.0001(8)
C13 0.0227(9) 0.0278(9) 0.0249(9) 0.0004(7) 0.0103(7) 0.0003(7)
C14 0.0261(10) 0.0425(12) 0.0254(9) 0.0021(8) 0.0115(8) -0.0013(8)
C15 0.0222(9) 0.0274(9) 0.0258(9) 0.0047(7) 0.0086(7) 0.0015(7)
C16 0.0266(9) 0.0355(11) 0.0290(10) -0.0011(8) 0.0110(8) -0.0013(8)
C17 0.0284(10) 0.0440(12) 0.0254(9) -0.0015(8) 0.0079(8) -0.0041(9)
C18 0.0248(10) 0.0415(12) 0.0445(12) 0.0048(9) 0.0170(9) 0.0030(8)
C19 0.0294(10) 0.0409(12) 0.0324(10) 0.0015(8) 0.0151(8) -0.0068(8)
C20 0.0279(10) 0.0375(11) 0.0246(9) 0.0024(8) 0.0111(8) -0.0027(8)
C21 0.0270(10) 0.0368(11) 0.0343(10) -0.0005(8) 0.0057(8) -0.0028(8)
S1 0.0384(3) 0.0637(4) 0.0382(3) -0.0026(3) 0.0199(3) -0.0097(3)
C1 0.0279(10) 0.0310(10) 0.0257(9) 0.0043(7) 0.0117(8) -0.0005(8)
C2 0.0228(9) 0.0370(11) 0.0312(10) -0.0002(8) 0.0060(8) -0.0054(8)
C3 0.0311(11) 0.0514(14) 0.0549(14) 0.0026(11) 0.0196(10) -0.0050(10)
C4 0.0332(11) 0.0460(13) 0.0401(12) -0.0046(10) 0.0066(9) -0.0075(10)
O1 0.0218(6) 0.0233(7) 0.0357(7) 0.0006(5) 0.0098(6) 0.0015(5)
O2 0.0226(7) 0.0239(7) 0.0436(8) 0.0025(6) 0.0096(6) -0.0024(5)
C5 0.0191(8) 0.0273(9) 0.0206(8) 0.0001(6) 0.0077(6) 0.0000(7)
C6 0.0233(9) 0.0240(9) 0.0257(9) 0.0001(7) 0.0092(7) 0.0014(7)
C7 0.0228(8) 0.0246(9) 0.0251(9) -0.0034(7) 0.0103(7) -0.0031(7)
C8 0.0241(9) 0.0235(9) 0.0222(8) -0.0004(6) 0.0091(7) -0.0030(7)
C9 0.0246(9) 0.0235(9) 0.0196(8) -0.0015(6) 0.0098(7) 0.0014(7)
C10 0.0209(8) 0.0293(9) 0.0216(8) -0.0021(7) 0.0081(7) -0.0009(7)
C11 0.0218(9) 0.0341(11) 0.0379(11) 0.0003(8) 0.0084(8) -0.0007(8)

loop_
_atom_type_symbol
_atom_type_description
_atom_type_scat_dispersion_real
_atom_type_scat_dispersion_imag
_atom_type_scat_source
C C 0.0030 0.0020 'International Tables Vol C Tables 4.2.6.8 and 6.1.1.4'
H H 0.0000 0.0000 'International Tables Vol C Tables 4.2.6.8 and 6.1.1.4'
N N 0.0060 0.0030 'International Tables Vol C Tables 4.2.6.8 and 6.1.1.4'
O O 0.0110 0.0060 'International Tables Vol C Tables 4.2.6.8 and 6.1.1.4'
S S 0.1250 0.1230 'International Tables Vol C Tables 4.2.6.8 and 6.1.1.4'

loop_
_geom_angle_atom_site_label_1
_geom_angle_atom_site_label_2
_geom_angle_atom_site_label_3
_geom_angle
_geom_angle_site_symmetry_1
_geom_angle_site_symmetry_3
C19 N1 C17 116.63(17) . .
C21 N2 C18 116.94(18) . .
C18 C12 C15 119.0(2) . .
C18 C12 H16 120.5 . .
C15 C12 H16 120.5 . .
C14 C13 C20 117.25(17) . .
C14 C13 C15 121.35(17) . .
C20 C13 C15 121.40(17) . .
C17 C14 C13 119.33(18) . .
C17 C14 H12 120.3 . .
C13 C14 H12 120.3 . .
C16 C15 C12 117.44(18) . .
C16 C15 C13 120.86(17) . .
C12 C15 C13 121.69(18) . .
C21 C16 C15 119.19(19) . .
C21 C16 H19 120.4 . .
C15 C16 H19 120.4 . .
N1 C17 C14 123.71(18) . .
N1 C17 H13 118.1 . .
C14 C17 H13 118.1 . .
N2 C18 C12 123.7(2) . .
N2 C18 H17 118.2 . .
C12 C18 H17 118.2 . .
N1 C19 C20 124.05(18) . .
N1 C19 H14 118.0 . .
C20 C19 H14 118.0 . .
C19 C20 C13 118.99(18) . .
C19 C20 H15 120.5 . .
C13 C20 H15 120.5 . .
N2 C21 C16 123.7(2) . .
N2 C21 H18 118.1 . .
C16 C21 H18 118.1 . .
C3 S1 C1 92.35(11) . .
C2 C1 C1 127.7(2) . 3_776
C2 C1 S1 112.01(15) . .
C1 C1 S1 120.25(19) 3_776 .
C1 C2 C4 109.03(19) . .
C1 C2 H1 125.5 . .
C4 C2 H1 125.5 . .
C4 C3 S1 112.09(18) . .
C4 C3 H3 124.0 . .
S1 C3 H3 124.0 . .
C3 C4 C2 114.5(2) . .
C3 C4 H2 122.8 . .
C2 C4 H2 122.8 . .
C9 O1 H10 109.5 . .
C8 O2 H8 109.5 . .
C9 C5 C8 119.49(16) . .
C9 C5 H9 120.3 . .
C8 C5 H9 120.3 . .
C10 C6 C8 119.85(17) . .
C10 C6 H7 120.1 . .
C8 C6 H7 120.1 . .
C10 C7 C9 119.78(17) . .
C10 C7 H11 120.1 . .
C9 C7 H11 120.1 . .
O2 C8 C5 121.93(16) . .
O2 C8 C6 117.63(16) . .
C5 C8 C6 120.44(17) . .
O1 C9 C5 122.18(16) . .
O1 C9 C7 117.37(16) . .
C5 C9 C7 120.42(16) . .
C6 C10 C7 120.00(17) . .
C6 C10 C11 119.55(17) . .
C7 C10 C11 120.45(17) . .
C10 C11 H4 109.5 . .
C10 C11 H5 109.5 . .
H4 C11 H5 109.5 . .
C10 C11 H6 109.5 . .
H4 C11 H6 109.5 . .
H5 C11 H6 109.5 . .

loop_
_geom_bond_atom_site_label_1
_geom_bond_atom_site_label_2
_geom_bond_distance
_geom_bond_site_symmetry_2
N1 C19 1.339(3) .
N1 C17 1.341(3) .
N2 C21 1.338(3) .
N2 C18 1.341(3) .
C12 C18 1.383(3) .
C12 C15 1.400(3) .
C12 H16 0.9500 .
C13 C14 1.394(3) .
C13 C20 1.402(3) .
C13 C15 1.480(3) .
C14 C17 1.383(3) .
C14 H12 0.9500 .
C15 C16 1.395(3) .
C16 C21 1.383(3) .
C16 H19 0.9500 .
C17 H13 0.9500 .
C18 H17 0.9500 .
C19 C20 1.380(3) .
C19 H14 0.9500 .
C20 H15 0.9500 .
C21 H18 0.9500 .
S1 C3 1.700(3) .
S1 C1 1.721(2) .
C1 C2 1.418(3) .
C1 C1 1.457(4) 3_776
C2 C4 1.441(3) .
C2 H1 0.9500 .
C3 C4 1.358(4) .
C3 H3 0.9500 .
C4 H2 0.9500 .
O1 C9 1.366(2) .
O1 H10 0.8400 .
O2 C8 1.363(2) .
O2 H8 0.8400 .
C5 C9 1.390(3) .
C5 C8 1.393(3) .
C5 H9 0.9500 .
C6 C10 1.393(3) .
C6 C8 1.395(2) .
C6 H7 0.9500 .
C7 C10 1.393(3) .
C7 C9 1.399(2) .
C7 H11 0.9500 .
C10 C11 1.513(2) .
C11 H4 0.9800 .
C11 H5 0.9800 .
C11 H6 0.9800 .

loop_
_geom_torsion_atom_site_label_1
_geom_torsion_atom_site_label_2
_geom_torsion_atom_site_label_3
_geom_torsion_atom_site_label_4
_geom_torsion
_geom_torsion_site_symmetry_1
_geom_torsion_site_symmetry_4
C20 C13 C14 C17 1.4(3) . .
C15 C13 C14 C17 -177.81(19) . .
C18 C12 C15 C16 1.2(3) . .
C18 C12 C15 C13 -179.89(19) . .
C14 C13 C15 C16 149.8(2) . .
C20 C13 C15 C16 -29.4(3) . .
C14 C13 C15 C12 -29.1(3) . .
C20 C13 C15 C12 151.7(2) . .
C12 C15 C16 C21 -0.9(3) . .
C13 C15 C16 C21 -179.84(19) . .
C19 N1 C17 C14 -1.6(3) . .
C13 C14 C17 N1 0.3(4) . .
C21 N2 C18 C12 -0.6(3) . .
C15 C12 C18 N2 -0.4(3) . .
C17 N1 C19 C20 1.4(3) . .
N1 C19 C20 C13 0.2(3) . .
C14 C13 C20 C19 -1.6(3) . .
C15 C13 C20 C19 177.57(19) . .
C18 N2 C21 C16 0.9(3) . .
C15 C16 C21 N2 -0.2(3) . .
C3 S1 C1 C2 -1.26(18) . .
C3 S1 C1 C1 179.5(2) . 3_776
C1 C1 C2 C4 -179.4(3) 3_776 .
S1 C1 C2 C4 1.5(2) . .
C1 S1 C3 C4 0.6(2) . .
S1 C3 C4 C2 0.1(3) . .
C1 C2 C4 C3 -1.1(3) . .
C9 C5 C8 O2 179.53(16) . .
C9 C5 C8 C6 0.3(3) . .
C10 C6 C8 O2 -178.58(16) . .
C10 C6 C8 C5 0.6(3) . .
C8 C5 C9 O1 -179.15(16) . .
C8 C5 C9 C7 -1.0(3) . .
C10 C7 C9 O1 178.93(16) . .
C10 C7 C9 C5 0.7(3) . .
C8 C6 C10 C7 -1.0(3) . .
C8 C6 C10 C11 179.65(17) . .
C9 C7 C10 C6 0.3(3) . .
C9 C7 C10 C11 179.68(17) . .
